data_7056708
loop_
_publ_author_name
'Lee, Sze-Ling'
'Hu, Fei-long'
'Shang, Xiu-Juan'
'Shi, Yi-Xiang'
'Tan, Ai Ling'
'Mizera, Jens'
'Clegg, Jack Kay'
'Zhang, Wen-Hua'
'Young, David James'
'Lang, Jian-Ping'

_publ_section_title
;
 Efficient ring-opening polymerization (ROP) of &#x025B;-caprolactone
 catalysed by isomeric pyridyl \b-diketonate iron(lll) complexes
;
_journal_name_full 'New J. Chem.'
_journal_paper_doi 10.1039/C7NJ03571C
_journal_year 2017
_chemical_formula_moiety 'C39 H27 Fe N6 O6, 0.5(C6 H14), 0.5(C H2 Cl2)'
_chemical_formula_sum 'C42.5 H35 Cl Fe N6 O6'
_chemical_formula_weight 817.06
_space_group_crystal_system triclinic
_space_group_IT_number 2
_space_group_name_Hall '-P 1'
_space_group_name_H-M_alt 'P -1'
_symmetry_space_group_name_Hall '-P 1'
_symmetry_space_group_name_H-M 'P -1'
_atom_sites_solution_hydrogens geom
_audit_creation_method SHELXL-2014/7
_audit_update_record
;
2017-04-21 deposited with the CCDC.
2017-10-24 downloaded from the CCDC.
;
_cell_angle_alpha 77.517(3)
_cell_angle_beta 73.321(3)
_cell_angle_gamma 75.069(3)
_cell_formula_units_Z 2
_cell_length_a 10.5081(12)
_cell_length_b 12.0042(18)
_cell_length_c 16.4968(18)
_cell_measurement_reflns_used 9778
_cell_measurement_temperature 293(2)
_cell_measurement_theta_max 27.433
_cell_measurement_theta_min 2.36
_cell_volume 1903.2(4)
_computing_structure_refinement 'SHELXL-2014/7 (Sheldrick, 2014)'
_diffrn_ambient_temperature 293(2)
_diffrn_measured_fraction_theta_full 0.999
_diffrn_measured_fraction_theta_max 0.994
_diffrn_measurement_device_type 'Bruker D8 Quest'
_diffrn_measurement_method 'phi and omega scans'
_diffrn_radiation_type MoK\a
_diffrn_radiation_wavelength 0.71073
_diffrn_reflns_av_R_equivalents 0.0459
_diffrn_reflns_av_unetI/netI 0.0302
_diffrn_reflns_Laue_measured_fraction_full 0.999
_diffrn_reflns_Laue_measured_fraction_max 0.994
_diffrn_reflns_limit_h_max 13
_diffrn_reflns_limit_h_min -13
_diffrn_reflns_limit_k_max 15
_diffrn_reflns_limit_k_min -15
_diffrn_reflns_limit_l_max 21
_diffrn_reflns_limit_l_min -21
_diffrn_reflns_number 79809
_diffrn_reflns_point_group_measured_fraction_full 0.999
_diffrn_reflns_point_group_measured_fraction_max 0.994
_diffrn_reflns_theta_full 25.242
_diffrn_reflns_theta_max 27.545
_diffrn_reflns_theta_min 2.359
_exptl_absorpt_coefficient_mu 0.525
_exptl_absorpt_correction_T_max 0.919
_exptl_absorpt_correction_T_min 0.915
_exptl_absorpt_correction_type multi-scan
_exptl_absorpt_process_details sadabs
_exptl_crystal_colour red
_exptl_crystal_density_diffrn 1.426
_exptl_crystal_description needle
_exptl_crystal_F_000 846
_exptl_crystal_size_max 0.2
_exptl_crystal_size_mid 0.050
_exptl_crystal_size_min 0.050
_refine_diff_density_max 0.928
_refine_diff_density_min -1.018
_refine_diff_density_rms 0.063
_refine_ls_extinction_method none
_refine_ls_goodness_of_fit_ref 1.045
_refine_ls_hydrogen_treatment constr
_refine_ls_matrix_type full
_refine_ls_number_parameters 623
_refine_ls_number_reflns 8753
_refine_ls_number_restraints 324
_refine_ls_restrained_S_all 1.038
_refine_ls_R_factor_all 0.0745
_refine_ls_R_factor_gt 0.0543
_refine_ls_shift/su_max 0.001
_refine_ls_shift/su_mean 0.000
_refine_ls_structure_factor_coef Fsqd
_refine_ls_weighting_details 'w=1/[\s^2^(Fo^2^)+(0.0465P)^2^+2.5562P] where P=(Fo^2^+2Fc^2^)/3'
_refine_ls_weighting_scheme calc
_refine_ls_wR_factor_gt 0.1233
_refine_ls_wR_factor_ref 0.1329
_reflns_Friedel_coverage 0.000
_reflns_number_gt 6925
_reflns_number_total 8753
_reflns_threshold_expression 'I > 2\s(I)'
_cod_data_source_file c7nj03571c1.cif
_cod_data_source_block t
_cod_original_formula_sum 'C42.50 H35 Cl Fe N6 O6'
_cod_database_code 7056708
_shelx_shelxl_version_number 2014/7
_shelx_space_group_comment
;
The symmetry employed for this shelxl refinement is uniquely defined
by the following loop, which should always be used as a source of
symmetry information in preference to the above space-group names.
They are only intended as comments.
;

loop_
_space_group_symop_operation_xyz
'x, y, z'
'-x, -y, -z'

loop_
_atom_site_label
_atom_site_type_symbol
_atom_site_fract_x
_atom_site_fract_y
_atom_site_fract_z
_atom_site_U_iso_or_equiv
_atom_site_adp_type
_atom_site_occupancy
_atom_site_site_symmetry_order
_atom_site_calc_flag
_atom_site_refinement_flags_posn
_atom_site_refinement_flags_adp
_atom_site_refinement_flags_occupancy
_atom_site_disorder_assembly
_atom_site_disorder_group
C1 C 0.5841(7) -0.0298(6) 0.4723(6) 0.070(2) Uani 0.5 1 d . . P . .
H1A H 0.6645 -0.0001 0.4662 0.084 Uiso 0.5 1 calc R U P . .
H1B H 0.6147 -0.1063 0.4546 0.084 Uiso 0.5 1 calc R U P . .
Fe1 Fe 0.20417(4) 0.29751(3) 0.75114(2) 0.02772(11) Uani 1 1 d . . . . .
Cl1 Cl 0.50495(14) 0.04907(13) 0.41144(8) 0.0968(4) Uani 1 1 d . . . . .
O1 O 0.09699(18) 0.43661(15) 0.69100(10) 0.0331(4) Uani 1 1 d . . . . .
O2 O 0.33302(19) 0.28015(15) 0.63704(10) 0.0338(4) Uani 1 1 d . . . . .
O3 O 0.07817(18) 0.20588(15) 0.74056(11) 0.0325(4) Uani 1 1 d . . . . .
N3 N 0.7251(3) 0.2762(3) 0.3873(2) 0.0681(9) Uani 1 1 d . . . . .
O4 O 0.30935(19) 0.14508(15) 0.79760(11) 0.0343(4) Uani 1 1 d . . . . .
O5 O 0.33727(18) 0.37291(15) 0.77229(10) 0.0323(4) Uani 1 1 d . . . . .
O6 O 0.09151(17) 0.33540(15) 0.86428(10) 0.0311(4) Uani 1 1 d . . . . .
N1 N -0.1757(3) 0.3288(3) 1.16363(18) 0.0663(9) Uani 1 1 d . . . . .
N2 N 0.6419(3) 0.4480(2) 0.90616(17) 0.0491(6) Uani 1 1 d . . . . .
C2 C 0.0567(6) 0.9519(4) 0.0087(3) 0.0894(15) Uani 1 1 d . . . . .
H2A H 0.0177 0.8910 0.0496 0.107 Uiso 1 1 calc R U . . .
H2B H 0.1016 0.9201 -0.0441 0.107 Uiso 1 1 calc R U . . .
C3 C 0.1595(6) 0.9745(5) 0.0404(3) 0.1001(16) Uani 1 1 d . . . . .
H3A H 0.1155 1.0058 0.0934 0.120 Uiso 1 1 calc R U . . .
H3B H 0.1994 1.0350 -0.0004 0.120 Uiso 1 1 calc R U . . .
C4 C 0.2770(6) 0.8701(4) 0.0576(3) 0.1001(17) Uani 1 1 d . . . . .
H4A H 0.2407 0.8118 0.1016 0.150 Uiso 1 1 calc R U . . .
H4B H 0.3413 0.8971 0.0758 0.150 Uiso 1 1 calc R U . . .
H4C H 0.3216 0.8371 0.0061 0.150 Uiso 1 1 calc R U . . .
C5 C 0.4923(3) 0.3960(2) 0.84091(16) 0.0317(5) Uani 1 1 d . . . . .
C6 C 0.1341(2) 0.3407(2) 0.92839(14) 0.0273(5) Uani 1 1 d . . . . .
C7 C 0.0298(3) 0.3381(2) 1.01178(15) 0.0295(5) Uani 1 1 d . . . . .
C8 C 0.1003(3) 0.0974(2) 0.73748(16) 0.0321(5) Uani 1 1 d . . . . .
C9 C 0.2567(3) 0.4614(2) 0.55839(16) 0.0353(6) Uani 1 1 d . . . . .
H9 H 0.2791 0.5138 0.5087 0.042 Uiso 1 1 calc R U . . .
C10 C 0.1315(3) 0.4911(2) 0.61542(15) 0.0296(5) Uani 1 1 d . . . . .
C11 C 0.3501(3) 0.3581(2) 0.57133(15) 0.0292(5) Uani 1 1 d . . . . .
C12 C 0.3584(3) 0.3716(2) 0.84494(16) 0.0293(5) Uani 1 1 d . . . . .
C13 C 0.2647(3) 0.3515(2) 0.92304(16) 0.0331(5) Uani 1 1 d . . . . .
H13 H 0.2908 0.3450 0.9734 0.040 Uiso 1 1 calc R U . . .
C14 C 0.4935(3) 0.3783(3) 0.41872(18) 0.0465(7) Uani 1 1 d . . . . .
H14 H 0.4204 0.4287 0.4002 0.056 Uiso 1 1 calc R U . . .
C15 C 0.0245(3) 0.5888(2) 0.58803(16) 0.0311(5) Uani 1 1 d . . . . .
C16 C 0.4796(3) 0.3313(2) 0.50487(16) 0.0347(6) Uani 1 1 d . . . . .
C17 C -0.0930(3) 0.6285(3) 0.64666(19) 0.0430(7) Uani 1 1 d . . . . .
H17 H -0.1024 0.5985 0.7045 0.052 Uiso 1 1 calc R U . A 1
C18 C -0.1035(3) 0.3457(3) 1.01279(18) 0.0411(6) Uani 1 1 d . . . . .
H18 H -0.1279 0.3538 0.9616 0.049 Uiso 1 1 calc R U . . .
C19 C 0.7167(3) 0.4146(3) 0.7615(2) 0.0449(7) Uani 1 1 d . . . . .
H19 H 0.7853 0.4120 0.7112 0.054 Uiso 1 1 calc R U . . .
C20 C 0.7368(3) 0.4418(3) 0.8322(2) 0.0446(7) Uani 1 1 d . . . . .
H20 H 0.8208 0.4568 0.8290 0.054 Uiso 1 1 calc R U . . .
C21 C 0.3075(3) 0.0425(2) 0.78960(17) 0.0347(6) Uani 1 1 d . . . . .
C22 C 0.5221(3) 0.4253(3) 0.90941(18) 0.0408(6) Uani 1 1 d . . . . .
H22 H 0.4551 0.4294 0.9604 0.049 Uiso 1 1 calc R U . . .
C23 C 0.5935(3) 0.3911(2) 0.76525(18) 0.0392(6) Uani 1 1 d . . . . .
H23 H 0.5781 0.3721 0.7176 0.047 Uiso 1 1 calc R U . . .
C24 C -0.2002(3) 0.3415(3) 1.0883(2) 0.0510(8) Uani 1 1 d . . . . .
H24 H -0.2893 0.3481 1.0862 0.061 Uiso 1 1 calc R U . . .
C25 C 0.0321(3) 0.6375(3) 0.50271(19) 0.0488(7) Uani 1 1 d . . . . .
H25 H 0.1095 0.6135 0.4608 0.059 Uiso 1 1 calc R U . B 1
C26 C 0.5916(3) 0.2573(3) 0.5287(2) 0.0462(7) Uani 1 1 d . . . . .
H26 H 0.5857 0.2246 0.5858 0.055 Uiso 1 1 calc R U . . .
C27 C 0.0576(4) 0.3286(4) 1.09008(19) 0.0601(10) Uani 1 1 d . . . . .
H27 H 0.1453 0.3246 1.0939 0.072 Uiso 1 1 calc R U . . .
C28 C -0.0737(4) 0.7207(3) 0.4800(2) 0.0682(10) Uani 0.5 1 d . . P C 1
H28 H -0.0675 0.7526 0.4227 0.082 Uiso 0.5 1 calc R U P C 1
N29 N -0.1962(3) 0.7114(3) 0.6209(2) 0.0587(8) Uani 0.5 1 d . . P C 1
N30 N -0.0737(4) 0.7207(3) 0.4800(2) 0.0682(10) Uani 0.5 1 d . . P C 2
C31 C -0.1962(3) 0.7114(3) 0.6209(2) 0.0587(8) Uani 0.5 1 d . . P C 2
H31 H -0.2749 0.7363 0.6616 0.070 Uiso 0.5 1 calc R U P C 2
C32 C 0.2092(3) 0.0158(2) 0.7602(2) 0.0440(7) Uani 1 1 d . . . . .
H32 H 0.2170 -0.0616 0.7555 0.053 Uiso 1 1 calc R U . . .
C33 C -0.1867(3) 0.7568(3) 0.5398(2) 0.0498(8) Uani 1 1 d . . . . .
H33 H -0.2578 0.8135 0.5238 0.060 Uiso 1 1 calc R U . C 1
C34 C 0.6166(4) 0.3493(3) 0.3611(2) 0.0572(9) Uani 1 1 d . . . . .
H34 H 0.6257 0.3801 0.3034 0.069 Uiso 1 1 calc R U . . .
C35 C 0.7101(3) 0.2322(3) 0.4691(2) 0.0484(7) Uani 1 1 d . . . . .
H35 H 0.7840 0.1817 0.4867 0.058 Uiso 1 1 calc R U . . .
C36 C -0.0488(4) 0.3251(5) 1.1631(2) 0.0829(14) Uani 1 1 d . . . . .
H36 H -0.0292 0.3198 1.2154 0.100 Uiso 1 1 calc R U . . .
C37 C 0.431(3) -0.160(2) 0.805(2) 0.048(5) Uani 0.5 1 d . . P D 1
H37 H 0.3763 -0.1800 0.7773 0.057 Uiso 0.5 1 calc R U P D 1
C38 C 0.545(4) -0.246(3) 0.840(2) 0.052(5) Uani 0.5 1 d . . P D 1
H38 H 0.5621 -0.3223 0.8305 0.063 Uiso 0.5 1 calc R U P D 1
C39 C 0.4935(14) -0.0285(12) 0.8694(7) 0.061(3) Uani 0.5 1 d . . P D 1
H39 H 0.4747 0.0461 0.8833 0.073 Uiso 0.5 1 calc R U P D 1
C40 C 0.5908(13) -0.1154(11) 0.8967(8) 0.075(4) Uani 0.5 1 d . . P D 1
H40 H 0.6406 -0.0967 0.9284 0.090 Uiso 0.5 1 calc R U P D 1
N41 N 0.6201(18) -0.2226(15) 0.8822(8) 0.058(3) Uani 0.5 1 d . . P D 1
C42 C 0.423(3) -0.058(2) 0.819(2) 0.037(4) Uani 0.5 1 d . . P D 1
N43 N 0.638(2) -0.2286(16) 0.8504(9) 0.066(4) Uani 0.5 1 d . U P D 2
C44 C 0.5259(14) -0.0249(13) 0.8292(8) 0.068(4) Uani 0.5 1 d . U P D 2
H44 H 0.5304 0.0519 0.8278 0.081 Uiso 0.5 1 calc R U P D 2
C45 C 0.6309(13) -0.1125(12) 0.8495(9) 0.082(4) Uani 0.5 1 d . U P D 2
H45 H 0.7007 -0.0920 0.8633 0.098 Uiso 0.5 1 calc R U P D 2
C46 C 0.414(3) -0.045(2) 0.811(2) 0.042(4) Uani 0.5 1 d . U P D 2
C47 C 0.540(4) -0.250(3) 0.824(2) 0.052(4) Uani 0.5 1 d . U P D 2
H47 H 0.5431 -0.3258 0.8177 0.063 Uiso 0.5 1 calc R U P D 2
C48 C 0.445(3) -0.173(2) 0.807(2) 0.045(4) Uani 0.5 1 d . U P D 2
H48 H 0.3819 -0.1971 0.7882 0.054 Uiso 0.5 1 calc R U P D 2
C49 C -0.219(3) 0.092(2) 0.692(2) 0.063(5) Uani 0.5 1 d . U P E 2
H49 H -0.3068 0.1366 0.7034 0.075 Uiso 0.5 1 calc R U P E 2
C50 C -0.008(2) 0.063(2) 0.704(2) 0.034(3) Uani 0.5 1 d . U P F 1
N1A N -0.222(2) 0.1113(16) 0.6752(14) 0.049(3) Uani 0.5 1 d . U P F 1
C51 C -0.118(2) 0.122(2) 0.7136(18) 0.047(3) Uani 0.5 1 d . U P F 1
H51 H -0.1401 0.1799 0.7480 0.056 Uiso 0.5 1 calc R U P F 1
C52 C -0.1758(13) 0.0098(12) 0.6327(8) 0.060(3) Uani 0.5 1 d . U P F 1
H52 H -0.2392 -0.0164 0.6163 0.072 Uiso 0.5 1 calc R U P F 1
C53 C 0.0446(14) -0.0249(12) 0.6509(8) 0.066(3) Uani 0.5 1 d . U P F 1
H53 H 0.1353 -0.0635 0.6409 0.080 Uiso 0.5 1 calc R U P F 1
C54 C -0.0441(12) -0.0499(11) 0.6152(8) 0.077(3) Uani 0.5 1 d . U P F 1
H54 H -0.0158 -0.1067 0.5796 0.093 Uiso 0.5 1 calc R U P F 1
C55 C 0.0177(16) -0.0476(13) 0.6883(11) 0.099(5) Uani 0.5 1 d . U P E 2
H55 H 0.0937 -0.1062 0.6935 0.118 Uiso 0.5 1 calc R U P E 2
C56 C 0.010(2) 0.059(3) 0.710(2) 0.043(4) Uani 0.5 1 d . U P E 2
C57 C -0.135(2) 0.131(2) 0.7073(17) 0.048(3) Uani 0.5 1 d . U P E 2
H57 H -0.1588 0.2072 0.7184 0.057 Uiso 0.5 1 calc R U P E 2
C58 C -0.2063(17) 0.0106(18) 0.6660(11) 0.098(5) Uani 0.5 1 d . U P E 2
H58 H -0.2774 -0.0026 0.6488 0.117 Uiso 0.5 1 calc R U P E 2
N4A N -0.0829(15) -0.0725(14) 0.6591(11) 0.141(5) Uani 0.5 1 d . U P E 2

loop_
_atom_site_aniso_label
_atom_site_aniso_U_11
_atom_site_aniso_U_22
_atom_site_aniso_U_33
_atom_site_aniso_U_23
_atom_site_aniso_U_13
_atom_site_aniso_U_12
C1 0.033(3) 0.054(4) 0.127(7) -0.046(5) -0.011(4) 0.001(3)
Fe1 0.0350(2) 0.02777(18) 0.02013(17) -0.00279(13) -0.00775(14) -0.00579(14)
Cl1 0.0981(9) 0.1139(10) 0.0759(7) -0.0270(7) -0.0068(7) -0.0236(8)
O1 0.0398(10) 0.0313(9) 0.0228(8) -0.0021(7) -0.0061(7) -0.0017(8)
O2 0.0421(10) 0.0308(9) 0.0232(8) -0.0047(7) -0.0056(7) -0.0007(8)
O3 0.0363(10) 0.0291(9) 0.0346(9) -0.0055(7) -0.0149(8) -0.0037(7)
N3 0.070(2) 0.0565(18) 0.064(2) -0.0173(15) 0.0135(16) -0.0167(16)
O4 0.0403(10) 0.0304(9) 0.0351(9) 0.0005(7) -0.0185(8) -0.0066(8)
O5 0.0371(10) 0.0351(9) 0.0246(8) -0.0041(7) -0.0040(7) -0.0122(8)
O6 0.0320(9) 0.0406(10) 0.0219(8) -0.0057(7) -0.0067(7) -0.0087(8)
N1 0.0562(18) 0.105(3) 0.0376(15) -0.0217(15) 0.0082(13) -0.0299(17)
N2 0.0384(14) 0.0631(17) 0.0496(15) -0.0061(13) -0.0148(12) -0.0148(12)
C2 0.139(5) 0.060(2) 0.066(3) -0.019(2) -0.023(3) -0.011(3)
C3 0.128(5) 0.103(4) 0.084(3) -0.028(3) -0.039(3) -0.025(3)
C4 0.153(5) 0.074(3) 0.078(3) -0.007(2) -0.041(3) -0.020(3)
C5 0.0299(13) 0.0275(12) 0.0343(13) -0.0038(10) -0.0054(10) -0.0039(10)
C6 0.0314(13) 0.0271(12) 0.0223(11) -0.0027(9) -0.0067(10) -0.0046(10)
C7 0.0318(13) 0.0318(13) 0.0228(11) -0.0038(9) -0.0051(10) -0.0053(10)
C8 0.0315(13) 0.0320(13) 0.0334(13) -0.0077(10) -0.0079(11) -0.0056(10)
C9 0.0403(15) 0.0320(13) 0.0280(12) 0.0019(10) -0.0046(11) -0.0073(11)
C10 0.0386(14) 0.0251(12) 0.0280(12) -0.0041(9) -0.0099(10) -0.0097(10)
C11 0.0331(13) 0.0313(12) 0.0253(11) -0.0072(10) -0.0065(10) -0.0090(10)
C12 0.0316(13) 0.0257(12) 0.0299(12) -0.0056(9) -0.0072(10) -0.0039(10)
C13 0.0341(14) 0.0421(14) 0.0245(12) -0.0049(10) -0.0082(10) -0.0094(11)
C14 0.0536(18) 0.0478(17) 0.0332(14) -0.0083(12) 0.0019(13) -0.0142(14)
C15 0.0369(14) 0.0260(12) 0.0329(13) -0.0017(10) -0.0130(11) -0.0082(10)
C16 0.0385(14) 0.0321(13) 0.0322(13) -0.0090(10) -0.0010(11) -0.0102(11)
C17 0.0419(16) 0.0427(16) 0.0407(15) -0.0006(12) -0.0095(13) -0.0078(13)
C18 0.0351(15) 0.0522(17) 0.0329(14) -0.0044(12) -0.0072(11) -0.0070(13)
C19 0.0337(15) 0.0480(17) 0.0452(16) -0.0049(13) 0.0025(12) -0.0107(13)
C20 0.0301(14) 0.0463(16) 0.0546(18) 0.0058(14) -0.0130(13) -0.0113(12)
C21 0.0327(14) 0.0320(13) 0.0377(14) -0.0014(11) -0.0112(11) -0.0044(11)
C22 0.0325(14) 0.0533(17) 0.0368(14) -0.0105(13) -0.0069(11) -0.0085(13)
C23 0.0412(16) 0.0383(15) 0.0358(14) -0.0053(11) -0.0030(12) -0.0118(12)
C24 0.0356(16) 0.065(2) 0.0462(17) -0.0103(15) 0.0013(13) -0.0106(15)
C25 0.0522(18) 0.0486(17) 0.0376(15) 0.0012(13) -0.0124(14) -0.0017(14)
C26 0.0420(17) 0.0410(16) 0.0475(17) -0.0102(13) -0.0002(13) -0.0038(13)
C27 0.0482(19) 0.110(3) 0.0278(14) -0.0099(17) -0.0082(13) -0.0279(19)
C28 0.088(3) 0.0548(19) 0.068(2) 0.0115(16) -0.048(2) -0.0113(18)
N29 0.0421(17) 0.0568(19) 0.073(2) -0.0140(16) -0.0154(15) 0.0011(14)
N30 0.088(3) 0.0548(19) 0.068(2) 0.0115(16) -0.048(2) -0.0113(18)
C31 0.0421(17) 0.0568(19) 0.073(2) -0.0140(16) -0.0154(15) 0.0011(14)
C32 0.0382(15) 0.0305(14) 0.068(2) -0.0129(13) -0.0214(14) -0.0009(12)
C33 0.0490(18) 0.0406(16) 0.063(2) -0.0010(15) -0.0301(16) -0.0013(14)
C34 0.068(2) 0.057(2) 0.0374(16) -0.0130(14) 0.0117(15) -0.0203(18)
C35 0.0351(16) 0.0422(16) 0.0544(19) -0.0081(14) 0.0003(13) 0.0031(13)
C36 0.075(3) 0.159(5) 0.0256(16) -0.018(2) -0.0045(16) -0.048(3)
C37 0.032(6) 0.034(7) 0.067(9) 0.008(5) -0.024(6) 0.009(5)
C38 0.052(7) 0.035(7) 0.069(12) 0.006(7) -0.034(7) 0.004(5)
C39 0.065(7) 0.048(5) 0.084(8) -0.011(6) -0.050(7) -0.002(4)
C40 0.075(8) 0.064(6) 0.107(9) -0.005(7) -0.067(7) -0.005(5)
N41 0.051(6) 0.052(5) 0.074(8) -0.006(6) -0.037(6) 0.004(4)
C42 0.026(6) 0.027(5) 0.049(6) 0.015(4) -0.018(5) 0.004(4)
N43 0.054(6) 0.057(4) 0.092(10) -0.015(6) -0.038(7) 0.004(4)
C44 0.056(6) 0.047(4) 0.117(10) -0.013(6) -0.052(7) -0.003(4)
C45 0.056(6) 0.063(4) 0.147(11) -0.020(6) -0.066(7) 0.001(4)
C46 0.037(6) 0.034(7) 0.059(10) -0.004(7) -0.023(5) -0.005(5)
C47 0.049(6) 0.041(5) 0.067(11) -0.008(6) -0.024(6) 0.001(4)
C48 0.048(8) 0.034(6) 0.057(9) -0.007(6) -0.023(6) -0.003(5)
C49 0.048(5) 0.069(7) 0.080(11) -0.008(7) -0.042(6) -0.001(5)
C50 0.030(5) 0.030(5) 0.057(5) -0.008(4) -0.031(4) -0.006(4)
N1A 0.034(4) 0.056(5) 0.067(7) -0.008(5) -0.039(4) 0.000(4)
C51 0.036(5) 0.051(6) 0.067(7) -0.016(5) -0.036(4) 0.000(4)
C52 0.055(5) 0.059(4) 0.085(7) -0.030(4) -0.039(4) -0.005(4)
C53 0.051(4) 0.062(6) 0.106(7) -0.050(6) -0.035(5) 0.004(4)
C54 0.066(5) 0.068(5) 0.121(8) -0.053(6) -0.044(5) -0.001(4)
C55 0.079(7) 0.056(5) 0.192(14) -0.052(7) -0.084(8) 0.015(5)
C56 0.035(7) 0.035(5) 0.062(7) -0.011(4) -0.025(5) 0.006(4)
C57 0.035(6) 0.048(5) 0.058(6) -0.013(4) -0.025(5) 0.013(4)
C58 0.077(7) 0.094(7) 0.152(13) -0.042(7) -0.071(8) -0.003(5)
N4A 0.110(7) 0.106(7) 0.254(14) -0.079(9) -0.103(8) 0.000(5)

loop_
_atom_type_symbol
_atom_type_description
_atom_type_scat_dispersion_real
_atom_type_scat_dispersion_imag
_atom_type_scat_source
C C 0.0033 0.0016 'International Tables Vol C Tables 4.2.6.8 and 6.1.1.4'
H H 0.0000 0.0000 'International Tables Vol C Tables 4.2.6.8 and 6.1.1.4'
Fe Fe 0.3463 0.8444 'International Tables Vol C Tables 4.2.6.8 and 6.1.1.4'
N N 0.0061 0.0033 'International Tables Vol C Tables 4.2.6.8 and 6.1.1.4'
O O 0.0106 0.0060 'International Tables Vol C Tables 4.2.6.8 and 6.1.1.4'
Cl Cl 0.1484 0.1585 'International Tables Vol C Tables 4.2.6.8 and 6.1.1.4'

loop_
_geom_angle_atom_site_label_1
_geom_angle_atom_site_label_2
_geom_angle_atom_site_label_3
_geom_angle
_geom_angle_site_symmetry_1
_geom_angle_site_symmetry_3
Cl1 C1 Cl1 117.3(4) . 2_656
Cl1 C1 H1A 108.0 . .
Cl1 C1 H1A 108.0 2_656 .
Cl1 C1 H1B 108.0 . .
Cl1 C1 H1B 108.0 2_656 .
H1A C1 H1B 107.2 . .
O6 Fe1 O3 92.76(7) . .
O6 Fe1 O5 85.26(7) . .
O3 Fe1 O5 172.99(7) . .
O6 Fe1 O2 170.51(8) . .
O3 Fe1 O2 96.43(8) . .
O5 Fe1 O2 85.89(7) . .
O6 Fe1 O4 95.13(7) . .
O3 Fe1 O4 86.16(7) . .
O5 Fe1 O4 87.33(7) . .
O2 Fe1 O4 87.87(7) . .
O6 Fe1 O1 91.31(7) . .
O3 Fe1 O1 87.36(7) . .
O5 Fe1 O1 99.39(8) . .
O2 Fe1 O1 86.76(7) . .
O4 Fe1 O1 171.07(7) . .
C1 Cl1 C1 62.7(4) . 2_656
C10 O1 Fe1 128.81(17) . .
C11 O2 Fe1 127.76(16) . .
C8 O3 Fe1 128.63(17) . .
C35 N3 C34 118.8(3) . .
C21 O4 Fe1 128.73(17) . .
C12 O5 Fe1 126.09(16) . .
C6 O6 Fe1 126.78(16) . .
C24 N1 C36 115.6(3) . .
C20 N2 C22 117.2(3) . .
C3 C2 C2 119.4(5) . 2_575
C3 C2 H2A 107.5 . .
C2 C2 H2A 107.5 2_575 .
C3 C2 H2B 107.5 . .
C2 C2 H2B 107.5 2_575 .
H2A C2 H2B 107.0 . .
C2 C3 C4 117.5(4) . .
C2 C3 H3A 107.9 . .
C4 C3 H3A 107.9 . .
C2 C3 H3B 107.9 . .
C4 C3 H3B 107.9 . .
H3A C3 H3B 107.2 . .
C3 C4 H4A 109.5 . .
C3 C4 H4B 109.5 . .
H4A C4 H4B 109.5 . .
C3 C4 H4C 109.5 . .
H4A C4 H4C 109.5 . .
H4B C4 H4C 109.5 . .
C22 C5 C23 117.3(2) . .
C22 C5 C12 123.3(2) . .
C23 C5 C12 119.5(2) . .
O6 C6 C13 124.3(2) . .
O6 C6 C7 114.6(2) . .
C13 C6 C7 121.1(2) . .
C18 C7 C27 116.4(2) . .
C18 C7 C6 119.5(2) . .
C27 C7 C6 124.1(2) . .
O3 C8 C56 117.8(12) . .
O3 C8 C32 124.3(2) . .
C56 C8 C32 117.9(12) . .
O3 C8 C50 113.3(10) . .
C32 C8 C50 122.3(10) . .
C11 C9 C10 123.8(2) . .
C11 C9 H9 118.1 . .
C10 C9 H9 118.1 . .
O1 C10 C9 124.3(2) . .
O1 C10 C15 115.5(2) . .
C9 C10 C15 120.1(2) . .
O2 C11 C9 124.4(2) . .
O2 C11 C16 115.5(2) . .
C9 C11 C16 120.1(2) . .
O5 C12 C13 124.0(2) . .
O5 C12 C5 114.7(2) . .
C13 C12 C5 121.3(2) . .
C6 C13 C12 122.5(2) . .
C6 C13 H13 118.7 . .
C12 C13 H13 118.7 . .
C34 C14 C16 119.4(3) . .
C34 C14 H14 120.3 . .
C16 C14 H14 120.3 . .
C17 C15 C25 116.7(3) . .
C17 C15 C10 120.6(2) . .
C25 C15 C10 122.6(2) . .
C26 C16 C14 117.7(3) . .
C26 C16 C11 119.5(2) . .
C14 C16 C11 122.8(3) . .
C31 C17 C15 120.8(3) . .
N29 C17 C15 120.8(3) . .
N29 C17 H17 119.6 . .
C15 C17 H17 119.6 . .
C24 C18 C7 120.5(3) . .
C24 C18 H18 119.7 . .
C7 C18 H18 119.7 . .
C20 C19 C23 119.2(3) . .
C20 C19 H19 120.4 . .
C23 C19 H19 120.4 . .
N2 C20 C19 123.3(3) . .
N2 C20 H20 118.3 . .
C19 C20 H20 118.3 . .
O4 C21 C32 124.0(2) . .
O4 C21 C46 115.4(11) . .
C32 C21 C46 120.5(11) . .
O4 C21 C42 115.8(11) . .
C32 C21 C42 120.2(11) . .
N2 C22 C5 123.6(3) . .
N2 C22 H22 118.2 . .
C5 C22 H22 118.2 . .
C19 C23 C5 119.4(3) . .
C19 C23 H23 120.3 . .
C5 C23 H23 120.3 . .
N1 C24 C18 124.3(3) . .
N1 C24 H24 117.8 . .
C18 C24 H24 117.8 . .
N30 C25 C15 120.4(3) . .
C28 C25 C15 120.4(3) . .
C28 C25 H25 119.8 . .
C15 C25 H25 119.8 . .
C35 C26 C16 120.2(3) . .
C35 C26 H26 119.9 . .
C16 C26 H26 119.9 . .
C7 C27 C36 118.2(3) . .
C7 C27 H27 120.9 . .
C36 C27 H27 120.9 . .
C33 C28 C25 120.7(3) . .
C33 C28 H28 119.7 . .
C25 C28 H28 119.7 . .
C33 N29 C17 121.6(3) . .
C33 N30 C25 120.7(3) . .
C33 C31 C17 121.6(3) . .
C33 C31 H31 119.2 . .
C17 C31 H31 119.2 . .
C8 C32 C21 124.1(3) . .
C8 C32 H32 118.0 . .
C21 C32 H32 118.0 . .
N29 C33 C28 119.8(3) . .
C31 C33 N30 119.8(3) . .
N29 C33 H33 120.1 . .
C28 C33 H33 120.1 . .
N3 C34 C14 121.1(3) . .
N3 C34 H34 119.5 . .
C14 C34 H34 119.5 . .
N3 C35 C26 122.8(3) . .
N3 C35 H35 118.6 . .
C26 C35 H35 118.6 . .
N1 C36 C27 124.9(3) . .
N1 C36 H36 117.5 . .
C27 C36 H36 117.5 . .
C42 C37 C38 110(3) . .
C42 C37 H37 125.0 . .
C38 C37 H37 125.0 . .
N41 C38 C37 127(3) . .
N41 C38 H38 116.6 . .
C37 C38 H38 116.6 . .
C40 C39 C42 116.3(14) . .
C40 C39 H39 121.8 . .
C42 C39 H39 121.8 . .
N41 C40 C39 125.5(12) . .
N41 C40 H40 117.3 . .
C39 C40 H40 117.3 . .
C40 N41 C38 115.1(19) . .
C37 C42 C39 126(2) . .
C37 C42 C21 118(2) . .
C39 C42 C21 116.1(19) . .
C47 N43 C45 114(2) . .
C45 C44 C46 123.6(16) . .
C45 C44 H44 118.2 . .
C46 C44 H44 118.2 . .
N43 C45 C44 123.5(13) . .
N43 C45 H45 118.3 . .
C44 C45 H45 118.3 . .
C44 C46 C21 125(2) . .
C44 C46 C48 106(2) . .
C21 C46 C48 129(2) . .
C48 C47 N43 122(3) . .
C48 C47 H47 118.8 . .
N43 C47 H47 118.8 . .
C47 C48 C46 130(3) . .
C47 C48 H48 115.2 . .
C46 C48 H48 115.2 . .
C58 C49 C57 130(3) . .
C58 C49 H49 115.2 . .
C57 C49 H49 115.2 . .
C51 C50 C53 125(2) . .
C51 C50 C8 119(2) . .
C53 C50 C8 115.0(17) . .
C52 N1A C51 109.8(18) . .
C50 C51 N1A 125(3) . .
C50 C51 H51 117.6 . .
N1A C51 H51 117.6 . .
C54 C52 N1A 123.8(13) . .
C54 C52 H52 118.1 . .
N1A C52 H52 118.1 . .
C54 C53 C50 116.7(13) . .
C54 C53 H53 121.7 . .
C50 C53 H53 121.7 . .
C53 C54 C52 118.6(11) . .
C53 C54 H54 120.7 . .
C52 C54 H54 120.7 . .
C56 C55 N4A 123.6(16) . .
C56 C55 H55 118.2 . .
N4A C55 H55 118.2 . .
C55 C56 C8 131(2) . .
C55 C56 C57 106.0(19) . .
C8 C56 C57 123(2) . .
C49 C57 C56 123(3) . .
C49 C57 H57 118.6 . .
C56 C57 H57 118.6 . .
C49 C58 N4A 120(2) . .
C49 C58 H58 120.0 . .
N4A C58 H58 120.0 . .
C55 N4A C58 116.5(13) . .

loop_
_geom_bond_atom_site_label_1
_geom_bond_atom_site_label_2
_geom_bond_distance
_geom_bond_site_symmetry_2
C1 Cl1 1.504(9) .
C1 Cl1 1.869(9) 2_656
C1 H1A 0.9700 .
C1 H1B 0.9700 .
Fe1 O6 1.9782(17) .
Fe1 O3 1.9898(18) .
Fe1 O5 1.9916(18) .
Fe1 O2 1.9952(17) .
Fe1 O4 1.9987(17) .
Fe1 O1 1.9992(17) .
Cl1 C1 1.869(9) 2_656
O1 C10 1.274(3) .
O2 C11 1.273(3) .
O3 C8 1.272(3) .
N3 C35 1.319(4) .
N3 C34 1.363(5) .
O4 C21 1.273(3) .
O5 C12 1.276(3) .
O6 C6 1.280(3) .
N1 C24 1.309(4) .
N1 C36 1.321(5) .
N2 C20 1.338(4) .
N2 C22 1.340(4) .
C2 C3 1.431(7) .
C2 C2 1.477(9) 2_575
C2 H2A 0.9700 .
C2 H2B 0.9700 .
C3 C4 1.558(7) .
C3 H3A 0.9700 .
C3 H3B 0.9700 .
C4 H4A 0.9600 .
C4 H4B 0.9600 .
C4 H4C 0.9600 .
C5 C22 1.389(4) .
C5 C23 1.389(4) .
C5 C12 1.490(4) .
C6 C13 1.387(4) .
C6 C7 1.493(3) .
C7 C18 1.375(4) .
C7 C27 1.380(4) .
C8 C56 1.37(2) .
C8 C32 1.386(4) .
C8 C50 1.568(18) .
C9 C11 1.387(4) .
C9 C10 1.392(4) .
C9 H9 0.9300 .
C10 C15 1.492(3) .
C11 C16 1.493(3) .
C12 C13 1.395(3) .
C13 H13 0.9300 .
C14 C34 1.380(4) .
C14 C16 1.391(4) .
C14 H14 0.9300 .
C15 C17 1.378(4) .
C15 C25 1.390(4) .
C16 C26 1.379(4) .
C17 C31 1.368(4) .
C17 N29 1.368(4) .
C17 H17 0.9300 .
C18 C24 1.363(4) .
C18 H18 0.9300 .
C19 C20 1.363(4) .
C19 C23 1.376(4) .
C19 H19 0.9300 .
C20 H20 0.9300 .
C21 C32 1.388(4) .
C21 C46 1.39(2) .
C21 C42 1.57(2) .
C22 H22 0.9300 .
C23 H23 0.9300 .
C24 H24 0.9300 .
C25 N30 1.371(4) .
C25 C28 1.371(4) .
C25 H25 0.9300 .
C26 C35 1.357(4) .
C26 H26 0.9300 .
C27 C36 1.390(5) .
C27 H27 0.9300 .
C28 C33 1.349(5) .
C28 H28 0.9300 .
N29 C33 1.315(5) .
N30 C33 1.349(5) .
C31 C33 1.315(5) .
C31 H31 0.9300 .
C32 H32 0.9300 .
C33 H33 0.9300 .
C34 H34 0.9300 .
C35 H35 0.9300 .
C36 H36 0.9300 .
C37 C42 1.28(4) .
C37 C38 1.52(4) .
C37 H37 0.9300 .
C38 N41 1.30(2) .
C38 H38 0.9300 .
C39 C40 1.360(15) .
C39 C42 1.41(3) .
C39 H39 0.9300 .
C40 N41 1.301(17) .
C40 H40 0.9300 .
N43 C47 1.33(3) .
N43 C45 1.37(2) .
C44 C45 1.377(17) .
C44 C46 1.38(3) .
C44 H44 0.9300 .
C45 H45 0.9300 .
C46 C48 1.50(4) .
C47 C48 1.23(5) .
C47 H47 0.9300 .
C48 H48 0.9300 .
C49 C58 1.11(3) .
C49 C57 1.20(4) .
C49 H49 0.9300 .
C50 C51 1.18(4) .
C50 C53 1.42(3) .
N1A C52 1.44(2) .
N1A C51 1.46(3) .
C51 H51 0.9300 .
C52 C54 1.364(15) .
C52 H52 0.9300 .
C53 C54 1.357(15) .
C53 H53 0.9300 .
C54 H54 0.9300 .
C55 C56 1.37(3) .
C55 N4A 1.398(17) .
C55 H55 0.9300 .
C56 C57 1.56(4) .
C57 H57 0.9300 .
C58 N4A 1.410(19) .
C58 H58 0.9300 .

loop_
_geom_torsion_atom_site_label_1
_geom_torsion_atom_site_label_2
_geom_torsion_atom_site_label_3
_geom_torsion_atom_site_label_4
_geom_torsion
_geom_torsion_site_symmetry_1
_geom_torsion_site_symmetry_4
Cl1 C1 Cl1 C1 -0.002(1) 2_656 2_656
C2 C2 C3 C4 -180.0(5) 2_575 .
Fe1 O6 C6 C13 18.1(3) . .
Fe1 O6 C6 C7 -163.68(16) . .
O6 C6 C7 C18 -8.3(3) . .
C13 C6 C7 C18 169.9(3) . .
O6 C6 C7 C27 171.8(3) . .
C13 C6 C7 C27 -10.0(4) . .
Fe1 O3 C8 C56 -164.5(16) . .
Fe1 O3 C8 C32 15.3(4) . .
Fe1 O3 C8 C50 -164.2(13) . .
Fe1 O1 C10 C9 0.1(4) . .
Fe1 O1 C10 C15 177.08(15) . .
C11 C9 C10 O1 11.3(4) . .
C11 C9 C10 C15 -165.6(2) . .
Fe1 O2 C11 C9 -19.2(4) . .
Fe1 O2 C11 C16 162.05(17) . .
C10 C9 C11 O2 -1.2(4) . .
C10 C9 C11 C16 177.4(2) . .
Fe1 O5 C12 C13 -22.0(3) . .
Fe1 O5 C12 C5 159.16(16) . .
C22 C5 C12 O5 164.5(2) . .
C23 C5 C12 O5 -14.7(3) . .
C22 C5 C12 C13 -14.4(4) . .
C23 C5 C12 C13 166.4(2) . .
O6 C6 C13 C12 7.9(4) . .
C7 C6 C13 C12 -170.2(2) . .
O5 C12 C13 C6 -5.7(4) . .
C5 C12 C13 C6 173.1(2) . .
O1 C10 C15 C17 11.1(4) . .
C9 C10 C15 C17 -171.8(3) . .
O1 C10 C15 C25 -163.5(3) . .
C9 C10 C15 C25 13.6(4) . .
C34 C14 C16 C26 0.2(4) . .
C34 C14 C16 C11 180.0(3) . .
O2 C11 C16 C26 -26.5(4) . .
C9 C11 C16 C26 154.7(3) . .
O2 C11 C16 C14 153.7(3) . .
C9 C11 C16 C14 -25.1(4) . .
C25 C15 C17 C31 0.2(4) . .
C10 C15 C17 C31 -174.6(3) . .
C25 C15 C17 N29 0.2(4) . .
C10 C15 C17 N29 -174.6(3) . .
C27 C7 C18 C24 -1.2(5) . .
C6 C7 C18 C24 178.9(3) . .
C22 N2 C20 C19 0.4(5) . .
C23 C19 C20 N2 -0.6(5) . .
Fe1 O4 C21 C32 -13.6(4) . .
Fe1 O4 C21 C46 165.0(16) . .
Fe1 O4 C21 C42 168.8(14) . .
C20 N2 C22 C5 0.1(5) . .
C23 C5 C22 N2 -0.4(4) . .
C12 C5 C22 N2 -179.6(3) . .
C20 C19 C23 C5 0.3(4) . .
C22 C5 C23 C19 0.2(4) . .
C12 C5 C23 C19 179.4(2) . .
C36 N1 C24 C18 2.9(6) . .
C7 C18 C24 N1 -0.9(5) . .
C17 C15 C25 N30 0.0(5) . .
C10 C15 C25 N30 174.7(3) . .
C17 C15 C25 C28 0.0(5) . .
C10 C15 C25 C28 174.7(3) . .
C14 C16 C26 C35 -0.1(4) . .
C11 C16 C26 C35 -179.9(3) . .
C18 C7 C27 C36 1.2(5) . .
C6 C7 C27 C36 -178.9(3) . .
C15 C25 C28 C33 0.1(5) . .
C15 C17 N29 C33 -0.5(5) . .
C15 C25 N30 C33 0.1(5) . .
C15 C17 C31 C33 -0.5(5) . .
O3 C8 C32 C21 0.3(5) . .
C56 C8 C32 C21 -179.9(16) . .
C50 C8 C32 C21 179.7(14) . .
O4 C21 C32 C8 -1.1(5) . .
C46 C21 C32 C8 -179.7(17) . .
C42 C21 C32 C8 176.4(15) . .
C17 C31 C33 N30 0.6(5) . .
C17 N29 C33 C28 0.6(5) . .
C25 C28 C33 N29 -0.3(5) . .
C25 N30 C33 C31 -0.3(5) . .
C35 N3 C34 C14 0.7(5) . .
C16 C14 C34 N3 -0.5(5) . .
C34 N3 C35 C26 -0.7(5) . .
C16 C26 C35 N3 0.3(5) . .
C24 N1 C36 C27 -2.9(7) . .
C7 C27 C36 N1 0.9(7) . .
C42 C37 C38 N41 3(6) . .
C42 C39 C40 N41 -2(2) . .
C39 C40 N41 C38 -2(3) . .
C37 C38 N41 C40 2(5) . .
C38 C37 C42 C39 -8(5) . .
C38 C37 C42 C21 -178(3) . .
C40 C39 C42 C37 8(4) . .
C40 C39 C42 C21 178.5(16) . .
O4 C21 C42 C37 -174(3) . .
C32 C21 C42 C37 8(4) . .
O4 C21 C42 C39 15(3) . .
C32 C21 C42 C39 -162.8(15) . .
C47 N43 C45 C44 5(3) . .
C46 C44 C45 N43 2(3) . .
C45 C44 C46 C21 -180(2) . .
C45 C44 C46 C48 -7(3) . .
O4 C21 C46 C44 -8(4) . .
C32 C21 C46 C44 171(2) . .
O4 C21 C46 C48 -178(3) . .
C32 C21 C46 C48 0(4) . .
C45 N43 C47 C48 -6(5) . .
N43 C47 C48 C46 0(7) . .
C44 C46 C48 C47 7(6) . .
C21 C46 C48 C47 179(4) . .
O3 C8 C50 C51 -26(4) . .
C32 C8 C50 C51 154(3) . .
O3 C8 C50 C53 142.4(16) . .
C32 C8 C50 C53 -37(3) . .
C53 C50 C51 N1A 3(6) . .
C8 C50 C51 N1A 171(2) . .
C52 N1A C51 C50 7(4) . .
C51 N1A C52 C54 -13(3) . .
C51 C50 C53 C54 -7(4) . .
C8 C50 C53 C54 -174.8(15) . .
C50 C53 C54 C52 0(2) . .
N1A C52 C54 C53 11(2) . .
N4A C55 C56 C8 -179(2) . .
N4A C55 C56 C57 8(4) . .
O3 C8 C56 C55 170(3) . .
C32 C8 C56 C55 -10(4) . .
O3 C8 C56 C57 -18(4) . .
C32 C8 C56 C57 162(3) . .
C58 C49 C57 C56 -12(6) . .
C55 C56 C57 C49 2(5) . .
C8 C56 C57 C49 -172(3) . .
C57 C49 C58 N4A 10(5) . .
C56 C55 N4A C58 -11(3) . .
C49 C58 N4A C55 2(3) . .
